data_1558722
loop_
_publ_author_name
'Berton, Cesare'
'Busiello, Daniel Maria'
'Zamuner, Stefano'
'Solari, Euro'
'Scopelliti, Rosario'
'Fadaei-Tirani, Farzaneh'
'Severin, Kay'
'Pezzato, Cristian'

_publ_section_title
;
 Thermodynamics and kinetics of protonated merocyanine photoacids in water
;
_journal_name_full 'Chemical Science'
_journal_paper_doi 10.1039/D0SC03152F
_journal_year 2020
_chemical_formula_moiety 'C20 H21 N O4 S'
_chemical_formula_sum 'C20 H21 N O4 S'
_chemical_formula_weight 371.44
_space_group_crystal_system monoclinic
_space_group_IT_number 14
_space_group_name_Hall '-P 2yn'
_space_group_name_H-M_alt 'P 1 21/n 1'
_atom_sites_solution_hydrogens difmap
_atom_sites_solution_primary dual
_atom_sites_solution_secondary difmap
_audit_creation_date 2019-10-08
_audit_creation_method
;
Olex2 1.3-alpha
(compiled 2019.10.03 svn.r3662 for OlexSys, GUI svn.r5953)
;
_audit_update_record
;
2020-05-22 deposited with the CCDC.	2020-07-27 downloaded from the CCDC.
;
_cell_angle_alpha 90
_cell_angle_beta 102.2199(8)
_cell_angle_gamma 90
_cell_formula_units_Z 4
_cell_length_a 8.33916(6)
_cell_length_b 19.51555(15)
_cell_length_c 11.56961(9)
_cell_measurement_reflns_used 13067
_cell_measurement_temperature 140.00(10)
_cell_measurement_theta_max 75.8260
_cell_measurement_theta_min 4.4980
_cell_volume 1840.22(2)
_computing_cell_refinement 'CrysAlisPro 1.171.40.61a (Rigaku OD, 2019)'
_computing_data_collection 'CrysAlisPro 1.171.40.61a (Rigaku OD, 2019)'
_computing_data_reduction 'CrysAlisPro 1.171.40.61a (Rigaku OD, 2019)'
_computing_molecular_graphics 'Olex2 1.3-alpha (Dolomanov et al., 2009)'
_computing_publication_material 'Olex2 1.3-alpha (Dolomanov et al., 2009)'
_computing_structure_refinement 'ShelXL 2018/3 (Sheldrick, 2015)'
_computing_structure_solution 'SHELXT 2018/2 (Sheldrick, 2018)'
_diffrn_ambient_environment N~2~
_diffrn_ambient_temperature 140.00(10)
_diffrn_detector 'CCD plate'
_diffrn_detector_area_resol_mean 5.2817
_diffrn_detector_type AtlasS2
_diffrn_measured_fraction_theta_full 1.000
_diffrn_measured_fraction_theta_max 0.994
_diffrn_measurement_details
;
List of Runs (angles in degrees, time in seconds):

  # Type    Start    End  Width  t~exp~   \w     \q     \k     \f   Frames
#--------------------------------------------------------------------------
  1  \w   -115.00 -72.00   1.00    2.00    --  -40.91-153.00  28.00   43
  2  \w   -115.00 -32.00   1.00    2.00    --  -40.91 -38.00 -60.00   83
  3  \w    -73.00  33.00   1.00    2.00    --  -40.91  19.00 120.00  106
  4  \w     70.00  97.00   1.00    2.00    --   40.91-125.00 -90.00   27
  5  \w    -19.00  71.00   1.00    2.00    --   40.91 -77.00-150.00   90
  6  \w     44.00  83.00   1.00    2.00    --   40.91-125.00  90.00   39
  7  \w     62.00  87.00   1.00    8.00    --  112.00 178.00  90.00   25
  8  \w     55.00 109.00   1.00    8.00    --  112.00-111.00 120.00   54
  9  \w     45.00  74.00   1.00    8.00    --  112.00 -45.00  90.00   29
 10  \w     86.00 174.00   1.00    8.00    --  112.00  30.00 -30.00   88
 11  \w     36.00  69.00   1.00    8.00    --  112.00-111.00  30.00   33
 12  \w     95.00 127.00   1.00    8.00    --  112.00  45.00  30.00   32
 13  \w    131.00 177.00   1.00    8.00    --  112.00  45.00  30.00   46
 14  \w     30.00 107.00   1.00    8.00    --  112.00 -94.00-120.00   77
 15  \w     84.00 111.00   1.00    8.00    --  112.00  30.00 120.00   27
 16  \w     69.00  95.00   1.00    8.00    --  112.00 -94.00 150.00   26
 17  \w     74.00 109.00   1.00    8.00    --  112.00-111.00 -30.00   35
 18  \w     37.00 109.00   1.00    8.00    --  112.00-111.00-150.00   72
 19  \w     55.00 104.00   1.00    8.00    --  112.00 -94.00  30.00   49
 20  \w    112.00 139.00   1.00    8.00    --  112.00 178.00  90.00   27
 21  \w    129.00 155.00   1.00    8.00    --  112.00  30.00 120.00   26
 22  \w    113.00 164.00   1.00    8.00    --  112.00 111.00 -30.00   51
 23  \w    119.00 178.00   1.00    8.00    --  112.00  77.00-120.00   59
 24  \w     84.00 109.00   1.00    8.00    --  112.00-111.00  30.00   25
 25  \w     88.00 140.00   1.00    8.00    --  112.00  45.00  60.00   52
 26  \w    146.00 175.00   1.00    8.00    --  112.00  45.00  60.00   29
 27  \w     60.00 112.00   1.00    8.00    --  112.00 -61.00-120.00   52
 28  \w     63.00 108.00   1.00    8.00    --  112.00-111.00 150.00   45
 29  \w     77.00 108.00   1.00    8.00    --  112.00-111.00-120.00   31
 30  \w     35.00  68.00   1.00    8.00    --  112.00 -94.00-180.00   33
 31  \w     42.00 132.00   1.00    8.00    --  112.00 -45.00-150.00   90
 32  \w    108.00 173.00   1.00    8.00    --  112.00 111.00-180.00   65
;
_diffrn_measurement_device 'four-circle diffractometer'
_diffrn_measurement_device_type 'SuperNova, Dual, Cu at home/near, AtlasS2'
_diffrn_measurement_method '\w scans'
_diffrn_orient_matrix_type 'CrysAlisPro convention (1999,Acta A55,543-557)'
_diffrn_orient_matrix_UB_11 -0.0738869000
_diffrn_orient_matrix_UB_12 0.0518416000
_diffrn_orient_matrix_UB_13 -0.0971480000
_diffrn_orient_matrix_UB_21 0.0393556000
_diffrn_orient_matrix_UB_22 0.0588598000
_diffrn_orient_matrix_UB_23 0.0903161000
_diffrn_orient_matrix_UB_31 0.1694824000
_diffrn_orient_matrix_UB_32 0.0089550000
_diffrn_orient_matrix_UB_33 -0.0310974000
_diffrn_radiation_monochromator mirror
_diffrn_radiation_probe x-ray
_diffrn_radiation_type 'Cu K\a'
_diffrn_radiation_wavelength 1.54184
_diffrn_reflns_av_R_equivalents 0.0126
_diffrn_reflns_av_unetI/netI 0.0098
_diffrn_reflns_Laue_measured_fraction_full 1.000
_diffrn_reflns_Laue_measured_fraction_max 0.994
_diffrn_reflns_limit_h_max 10
_diffrn_reflns_limit_h_min -6
_diffrn_reflns_limit_k_max 24
_diffrn_reflns_limit_k_min -24
_diffrn_reflns_limit_l_max 14
_diffrn_reflns_limit_l_min -14
_diffrn_reflns_number 17018
_diffrn_reflns_point_group_measured_fraction_full 1.000
_diffrn_reflns_point_group_measured_fraction_max 0.994
_diffrn_reflns_theta_full 67.684
_diffrn_reflns_theta_max 76.101
_diffrn_reflns_theta_min 4.519
_diffrn_source 'micro-focus sealed X-ray tube'
_diffrn_source_type 'SuperNova (Cu) X-ray Source'
_exptl_absorpt_coefficient_mu 1.776
_exptl_absorpt_correction_T_max 1.000
_exptl_absorpt_correction_T_min 0.544
_exptl_absorpt_correction_type gaussian
_exptl_absorpt_process_details
;
CrysAlisPro 1.171.40.61a (Rigaku Oxford Diffraction, 2019)
 Numerical absorption correction based on Gaussian integration over
 a multifaceted crystal model.
 Empirical absorption correction using spherical harmonics
 as implemented in SCALE3 ABSPACK scaling algorithm
;
_exptl_crystal_colour 'clear intense orange'
_exptl_crystal_density_diffrn 1.341
_exptl_crystal_description prism
_exptl_crystal_F_000 784
_exptl_crystal_size_max 0.602
_exptl_crystal_size_mid 0.153
_exptl_crystal_size_min 0.098
_refine_diff_density_max 0.382
_refine_diff_density_min -0.394
_refine_diff_density_rms 0.042
_refine_ls_extinction_coef 0.00161(17)
_refine_ls_extinction_expression Fc^*^=kFc[1+0.001xFc^2^\l^3^/sin(2\q)]^-1/4^
_refine_ls_extinction_method 'SHELXL-2018/3 (Sheldrick 2018)'
_refine_ls_goodness_of_fit_ref 1.052
_refine_ls_hydrogen_treatment refall
_refine_ls_matrix_type full
_refine_ls_number_parameters 320
_refine_ls_number_reflns 3828
_refine_ls_number_restraints 0
_refine_ls_restrained_S_all 1.052
_refine_ls_R_factor_all 0.0303
_refine_ls_R_factor_gt 0.0298
_refine_ls_shift/su_max 0.001
_refine_ls_shift/su_mean 0.000
_refine_ls_structure_factor_coef Fsqd
_refine_ls_weighting_details 'w=1/[\s^2^(Fo^2^)+(0.0378P)^2^+0.8482P] where P=(Fo^2^+2Fc^2^)/3'
_refine_ls_weighting_scheme calc
_refine_ls_wR_factor_gt 0.0763
_refine_ls_wR_factor_ref 0.0769
_reflns_Friedel_coverage 0.000
_reflns_number_gt 3742
_reflns_number_total 3828
_reflns_threshold_expression 'I > 2\s(I)'
_cod_data_source_file d0sc03152f2.cif
_cod_data_source_block 1
_cod_depositor_comments
;
The following automatic conversions were performed:

data item '_exptl_absorpt_correction_type' value 'Gaussian' was
changed to 'gaussian' in accordance with the
/home/data/users/saulius/crontab/automatic-downloads/rss-feeds/RSC/lib/dictionaries/cif_core.dic
dictionary named 'cif_core.dic' version 2.4.2 last updated on
2011-04-26.

Automatic conversion script
Id: cif_fix_values 7556 2019-12-06 15:28:31Z antanas 
;
_cod_original_cell_volume 1840.21(2)
_cod_database_code 1558722
_shelx_shelxl_version_number 2018/3
_audit_contact_author 'Farzaneh Fadaei Tirani'
_chemical_oxdiff_formula 'C20 H21 N1 O4 S1'
_shelx_space_group_comment
;
The symmetry employed for this shelxl refinement is uniquely defined
by the following loop, which should always be used as a source of
symmetry information in preference to the above space-group names.
They are only intended as comments.
;
_shelx_estimated_absorpt_t_max 0.845
_shelx_estimated_absorpt_t_min 0.414
_reflns_odcompleteness_completeness 99.92
_reflns_odcompleteness_iscentric 1
_reflns_odcompleteness_theta 74.33
_olex2_refinement_description
;
;
_olex2_submission_special_instructions 'No special instructions were received'
_oxdiff_exptl_absorpt_empirical_details
;
Empirical correction (ABSPACK) includes:
- Absorption correction using spherical harmonics
- Frame scaling
- B-factor correction
;
_oxdiff_exptl_absorpt_empirical_full_max 2.396
_oxdiff_exptl_absorpt_empirical_full_min 0.832

loop_
_space_group_symop_operation_xyz
'x, y, z'
'-x+1/2, y+1/2, -z+1/2'
'-x, -y, -z'
'x-1/2, -y-1/2, z-1/2'

loop_
_atom_site_label
_atom_site_type_symbol
_atom_site_fract_x
_atom_site_fract_y
_atom_site_fract_z
_atom_site_U_iso_or_equiv
_atom_site_adp_type
_atom_site_occupancy
_atom_site_site_symmetry_order
_atom_site_calc_flag
_atom_site_refinement_flags_posn
_atom_site_refinement_flags_adp
_atom_site_refinement_flags_occupancy
_atom_site_disorder_assembly
_atom_site_disorder_group
S1 S 0.52188(3) 0.57121(2) 0.72099(2) 0.01733(10) Uani 1 1 d . . . . .
O1 O 0.19187(11) 0.23837(5) 0.73467(8) 0.0271(2) Uani 1 1 d . . . . .
H1 H 0.122(2) 0.2067(10) 0.7397(16) 0.044(5) Uiso 1 1 d . . . . .
O2 O 0.50188(11) 0.52804(5) 0.81824(8) 0.0257(2) Uani 1 1 d . . . . .
O3 O 0.52061(11) 0.64437(4) 0.74870(9) 0.0281(2) Uani 1 1 d . . . . .
O4 O 0.41497(11) 0.55352(5) 0.60890(8) 0.0304(2) Uani 1 1 d . . . . .
N1 N 0.77877(11) 0.43473(5) 0.74534(8) 0.01474(19) Uani 1 1 d . . . . .
C1 C 0.66738(13) 0.39049(5) 0.76485(10) 0.0156(2) Uani 1 1 d . . . . .
C2 C 0.93127(13) 0.42588(6) 0.82670(10) 0.0161(2) Uani 1 1 d . . . . .
C3 C 1.07651(14) 0.46158(6) 0.83212(10) 0.0197(2) Uani 1 1 d . . . . .
H3 H 1.0874(18) 0.4986(8) 0.7794(14) 0.023(4) Uiso 1 1 d . . . . .
C4 C 1.21080(14) 0.44007(6) 0.91757(11) 0.0227(2) Uani 1 1 d . . . . .
H4 H 1.314(2) 0.4652(8) 0.9238(14) 0.028(4) Uiso 1 1 d . . . . .
C5 C 1.19713(15) 0.38578(7) 0.99273(11) 0.0238(3) Uani 1 1 d . . . . .
H5 H 1.292(2) 0.3717(8) 1.0502(14) 0.027(4) Uiso 1 1 d . . . . .
C6 C 1.04880(15) 0.35156(6) 0.98647(11) 0.0229(2) Uani 1 1 d . . . . .
H6 H 1.0392(19) 0.3132(8) 1.0388(14) 0.027(4) Uiso 1 1 d . . . . .
C7 C 0.91429(14) 0.37255(6) 0.90181(10) 0.0176(2) Uani 1 1 d . . . . .
C8 C 0.73897(13) 0.34706(6) 0.87340(10) 0.0171(2) Uani 1 1 d . . . . .
C9 C 0.50568(14) 0.38852(6) 0.69312(10) 0.0182(2) Uani 1 1 d . . . . .
H9 H 0.4829(18) 0.4202(8) 0.6305(14) 0.022(4) Uiso 1 1 d . . . . .
C10 C 0.38692(14) 0.34625(6) 0.71346(10) 0.0183(2) Uani 1 1 d . . . . .
H10 H 0.4111(18) 0.3131(8) 0.7781(13) 0.022(4) Uiso 1 1 d . . . . .
C11 C 0.22007(13) 0.34440(6) 0.64498(10) 0.0167(2) Uani 1 1 d . . . . .
C12 C 0.12195(14) 0.28754(6) 0.65913(10) 0.0183(2) Uani 1 1 d . . . . .
C13 C -0.03949(14) 0.28341(6) 0.59361(11) 0.0211(2) Uani 1 1 d . . . . .
H13 H -0.1040(19) 0.2449(8) 0.6042(14) 0.027(4) Uiso 1 1 d . . . . .
C14 C -0.10314(14) 0.33521(7) 0.51602(11) 0.0221(2) Uani 1 1 d . . . . .
H14 H -0.211(2) 0.3322(9) 0.4711(15) 0.032(4) Uiso 1 1 d . . . . .
C15 C -0.00805(15) 0.39242(6) 0.50262(11) 0.0214(2) Uani 1 1 d . . . . .
H15 H -0.0559(19) 0.4276(8) 0.4475(14) 0.026(4) Uiso 1 1 d . . . . .
C16 C 0.15132(14) 0.39691(6) 0.56694(10) 0.0192(2) Uani 1 1 d . . . . .
H16 H 0.2135(19) 0.4386(8) 0.5620(13) 0.023(4) Uiso 1 1 d . . . . .
C17 C 0.75848(13) 0.48831(5) 0.65426(10) 0.0156(2) Uani 1 1 d . . . . .
H17A H 0.6719(18) 0.4759(7) 0.5893(13) 0.018(3) Uiso 1 1 d . . . . .
H17B H 0.8623(17) 0.4897(7) 0.6266(12) 0.016(3) Uiso 1 1 d . . . . .
C18 C 0.72711(14) 0.55865(6) 0.70195(10) 0.0175(2) Uani 1 1 d . . . . .
H18A H 0.7997(19) 0.5678(8) 0.7789(14) 0.025(4) Uiso 1 1 d . . . . .
H18B H 0.7443(19) 0.5939(8) 0.6476(14) 0.025(4) Uiso 1 1 d . . . . .
C19 C 0.65412(15) 0.36710(7) 0.97525(11) 0.0233(2) Uani 1 1 d . . . . .
H19A H 0.541(2) 0.3509(8) 0.9580(14) 0.026(4) Uiso 1 1 d . . . . .
H19B H 0.715(2) 0.3481(9) 1.0503(16) 0.036(4) Uiso 1 1 d . . . . .
H19C H 0.652(2) 0.4165(9) 0.9843(15) 0.035(4) Uiso 1 1 d . . . . .
C20 C 0.73164(16) 0.26930(6) 0.85129(12) 0.0240(3) Uani 1 1 d . . . . .
H20A H 0.620(2) 0.2519(9) 0.8377(15) 0.034(4) Uiso 1 1 d . . . . .
H20B H 0.797(2) 0.2458(9) 0.9227(15) 0.035(4) Uiso 1 1 d . . . . .
H20C H 0.780(2) 0.2573(9) 0.7839(16) 0.038(4) Uiso 1 1 d . . . . .

loop_
_atom_site_aniso_label
_atom_site_aniso_U_11
_atom_site_aniso_U_22
_atom_site_aniso_U_33
_atom_site_aniso_U_23
_atom_site_aniso_U_13
_atom_site_aniso_U_12
S1 0.01471(14) 0.01633(15) 0.01994(16) -0.00285(9) 0.00142(10) 0.00253(9)
O1 0.0214(4) 0.0204(4) 0.0353(5) 0.0100(4) -0.0035(4) -0.0063(3)
O2 0.0236(4) 0.0277(5) 0.0284(5) 0.0005(4) 0.0112(4) -0.0017(3)
O3 0.0245(4) 0.0184(4) 0.0410(5) -0.0062(4) 0.0055(4) 0.0050(3)
O4 0.0246(5) 0.0342(5) 0.0268(5) -0.0071(4) -0.0070(4) 0.0076(4)
N1 0.0133(4) 0.0142(4) 0.0164(4) -0.0002(3) 0.0025(3) 0.0007(3)
C1 0.0164(5) 0.0128(5) 0.0180(5) -0.0012(4) 0.0047(4) 0.0008(4)
C2 0.0142(5) 0.0172(5) 0.0164(5) -0.0019(4) 0.0021(4) 0.0022(4)
C3 0.0168(5) 0.0200(5) 0.0226(6) -0.0015(4) 0.0050(4) -0.0010(4)
C4 0.0148(5) 0.0263(6) 0.0263(6) -0.0072(5) 0.0029(5) -0.0010(4)
C5 0.0175(5) 0.0287(6) 0.0225(6) -0.0035(5) -0.0018(5) 0.0051(5)
C6 0.0217(6) 0.0245(6) 0.0211(6) 0.0032(5) 0.0015(5) 0.0042(5)
C7 0.0160(5) 0.0180(5) 0.0187(5) -0.0006(4) 0.0035(4) 0.0013(4)
C8 0.0160(5) 0.0156(5) 0.0194(5) 0.0025(4) 0.0031(4) 0.0007(4)
C9 0.0168(5) 0.0162(5) 0.0206(5) 0.0009(4) 0.0016(4) -0.0002(4)
C10 0.0176(5) 0.0160(5) 0.0205(5) -0.0004(4) 0.0023(4) 0.0000(4)
C11 0.0155(5) 0.0168(5) 0.0180(5) -0.0017(4) 0.0037(4) -0.0010(4)
C12 0.0181(5) 0.0168(5) 0.0199(5) -0.0001(4) 0.0036(4) -0.0002(4)
C13 0.0171(5) 0.0209(6) 0.0251(6) -0.0022(4) 0.0041(4) -0.0043(4)
C14 0.0149(5) 0.0281(6) 0.0220(6) -0.0027(5) 0.0009(4) 0.0004(4)
C15 0.0202(5) 0.0237(6) 0.0200(5) 0.0030(4) 0.0038(4) 0.0040(4)
C16 0.0192(5) 0.0183(5) 0.0208(5) 0.0010(4) 0.0060(4) -0.0006(4)
C17 0.0163(5) 0.0149(5) 0.0160(5) 0.0016(4) 0.0046(4) 0.0002(4)
C18 0.0171(5) 0.0146(5) 0.0218(5) 0.0006(4) 0.0061(4) -0.0005(4)
C19 0.0223(6) 0.0275(6) 0.0214(6) 0.0012(5) 0.0072(5) 0.0007(5)
C20 0.0241(6) 0.0149(5) 0.0327(7) 0.0027(5) 0.0053(5) 0.0016(4)

loop_
_atom_type_symbol
_atom_type_description
_atom_type_scat_dispersion_real
_atom_type_scat_dispersion_imag
_atom_type_scat_source
C C 0.0181 0.0091 'International Tables Vol C Tables 4.2.6.8 and 6.1.1.4'
H H 0.0000 0.0000 'International Tables Vol C Tables 4.2.6.8 and 6.1.1.4'
N N 0.0311 0.0180 'International Tables Vol C Tables 4.2.6.8 and 6.1.1.4'
O O 0.0492 0.0322 'International Tables Vol C Tables 4.2.6.8 and 6.1.1.4'
S S 0.3331 0.5567 'International Tables Vol C Tables 4.2.6.8 and 6.1.1.4'

loop_
_exptl_crystal_face_index_h
_exptl_crystal_face_index_k
_exptl_crystal_face_index_l
_exptl_crystal_face_perp_dist
0 -8 6 0.0389
0 8 -6 0.0703
0 -9 -5 0.0342
0 9 5 0.0884
0 0 -1 0.0406
0 0 1 0.0572
0 1 0 0.0940
1 -2 0 0.1420
2 1 -1 0.1744
1 0 2 0.1143
-2 -1 1 0.3836

loop_
_geom_angle_atom_site_label_1
_geom_angle_atom_site_label_2
_geom_angle_atom_site_label_3
_geom_angle
_geom_angle_site_symmetry_1
_geom_angle_site_symmetry_3
_geom_angle_publ_flag
O2 S1 O3 113.03(6) . . ?
O2 S1 O4 114.03(6) . . ?
O2 S1 C18 106.72(5) . . ?
O3 S1 C18 102.25(5) . . ?
O4 S1 O3 113.33(6) . . ?
O4 S1 C18 106.28(6) . . ?
C12 O1 H1 110.5(13) . . ?
C1 N1 C2 111.69(9) . . ?
C1 N1 C17 127.52(9) . . ?
C2 N1 C17 120.79(9) . . ?
N1 C1 C8 109.64(9) . . ?
N1 C1 C9 122.02(10) . . ?
C9 C1 C8 128.31(10) . . ?
C3 C2 N1 128.19(10) . . ?
C7 C2 N1 108.12(10) . . ?
C7 C2 C3 123.67(11) . . ?
C2 C3 H3 123.2(9) . . ?
C2 C3 C4 116.36(11) . . ?
C4 C3 H3 120.4(9) . . ?
C3 C4 H4 117.6(9) . . ?
C5 C4 C3 120.90(11) . . ?
C5 C4 H4 121.5(9) . . ?
C4 C5 H5 119.3(10) . . ?
C4 C5 C6 121.45(11) . . ?
C6 C5 H5 119.2(10) . . ?
C5 C6 H6 121.6(9) . . ?
C7 C6 C5 118.15(11) . . ?
C7 C6 H6 120.3(9) . . ?
C2 C7 C6 119.45(11) . . ?
C2 C7 C8 109.50(10) . . ?
C6 C7 C8 131.05(11) . . ?
C1 C8 C19 108.87(9) . . ?
C1 C8 C20 114.57(10) . . ?
C7 C8 C1 100.81(9) . . ?
C7 C8 C19 109.14(9) . . ?
C7 C8 C20 111.29(9) . . ?
C20 C8 C19 111.56(10) . . ?
C1 C9 H9 116.3(9) . . ?
C10 C9 C1 123.65(11) . . ?
C10 C9 H9 120.0(9) . . ?
C9 C10 H10 119.9(9) . . ?
C9 C10 C11 125.18(11) . . ?
C11 C10 H10 114.9(9) . . ?
C12 C11 C10 118.06(10) . . ?
C16 C11 C10 123.17(10) . . ?
C16 C11 C12 118.76(10) . . ?
O1 C12 C11 117.06(10) . . ?
O1 C12 C13 123.06(10) . . ?
C13 C12 C11 119.86(10) . . ?
C12 C13 H13 118.9(10) . . ?
C14 C13 C12 120.19(11) . . ?
C14 C13 H13 120.9(10) . . ?
C13 C14 H14 120.3(10) . . ?
C13 C14 C15 120.53(11) . . ?
C15 C14 H14 119.2(10) . . ?
C14 C15 H15 118.5(9) . . ?
C16 C15 C14 119.66(11) . . ?
C16 C15 H15 121.9(9) . . ?
C11 C16 H16 119.8(9) . . ?
C15 C16 C11 120.98(11) . . ?
C15 C16 H16 119.0(9) . . ?
N1 C17 H17A 109.6(9) . . ?
N1 C17 H17B 106.1(8) . . ?
N1 C17 C18 112.61(9) . . ?
H17A C17 H17B 108.7(11) . . ?
C18 C17 H17A 110.7(8) . . ?
C18 C17 H17B 108.9(8) . . ?
S1 C18 H18A 106.7(9) . . ?
S1 C18 H18B 105.1(9) . . ?
C17 C18 S1 114.24(8) . . ?
C17 C18 H18A 111.8(9) . . ?
C17 C18 H18B 110.3(9) . . ?
H18A C18 H18B 108.3(13) . . ?
C8 C19 H19A 109.9(9) . . ?
C8 C19 H19B 110.2(10) . . ?
C8 C19 H19C 110.9(10) . . ?
H19A C19 H19B 110.7(14) . . ?
H19A C19 H19C 107.8(14) . . ?
H19B C19 H19C 107.4(14) . . ?
C8 C20 H20A 111.9(10) . . ?
C8 C20 H20B 108.6(10) . . ?
C8 C20 H20C 111.1(10) . . ?
H20A C20 H20B 108.1(14) . . ?
H20A C20 H20C 109.4(14) . . ?
H20B C20 H20C 107.6(14) . . ?

loop_
_geom_bond_atom_site_label_1
_geom_bond_atom_site_label_2
_geom_bond_distance
_geom_bond_site_symmetry_2
_geom_bond_publ_flag
S1 O2 1.4431(9) . ?
S1 O3 1.4640(9) . ?
S1 O4 1.4513(9) . ?
S1 C18 1.7880(12) . ?
O1 H1 0.86(2) . ?
O1 C12 1.3450(14) . ?
N1 C1 1.3220(14) . ?
N1 C2 1.4235(14) . ?
N1 C17 1.4687(13) . ?
C1 C8 1.5280(15) . ?
C1 C9 1.4265(15) . ?
C2 C3 1.3871(16) . ?
C2 C7 1.3823(16) . ?
C3 H3 0.962(16) . ?
C3 C4 1.3924(17) . ?
C4 H4 0.978(16) . ?
C4 C5 1.3906(19) . ?
C5 H5 0.957(16) . ?
C5 C6 1.3941(18) . ?
C6 H6 0.977(16) . ?
C6 C7 1.3857(16) . ?
C7 C8 1.5131(15) . ?
C8 C19 1.5476(16) . ?
C8 C20 1.5379(15) . ?
C9 H9 0.940(15) . ?
C9 C10 1.3474(16) . ?
C10 H10 0.978(15) . ?
C10 C11 1.4486(15) . ?
C11 C12 1.4086(15) . ?
C11 C16 1.4054(16) . ?
C12 C13 1.4005(16) . ?
C13 H13 0.947(16) . ?
C13 C14 1.3812(17) . ?
C14 H14 0.943(17) . ?
C14 C15 1.3970(17) . ?
C15 H15 0.964(16) . ?
C15 C16 1.3817(17) . ?
C16 H16 0.973(16) . ?
C17 H17A 0.957(15) . ?
C17 H17B 0.985(14) . ?
C17 C18 1.5226(15) . ?
C18 H18A 0.981(16) . ?
C18 H18B 0.962(16) . ?
C19 H19A 0.972(16) . ?
C19 H19B 0.980(18) . ?
C19 H19C 0.970(18) . ?
C20 H20A 0.974(18) . ?
C20 H20B 1.000(17) . ?
C20 H20C 0.981(18) . ?

loop_
_geom_hbond_atom_site_label_D
_geom_hbond_atom_site_label_H
_geom_hbond_atom_site_label_A
_geom_hbond_distance_DH
_geom_hbond_distance_HA
_geom_hbond_distance_DA
_geom_hbond_angle_DHA
_geom_hbond_site_symmetry_A
_geom_hbond_publ_flag
O1 H1 O3 0.86(2) 1.73(2) 2.5856(12) 179(2) 2_546 yes

loop_
_geom_torsion_atom_site_label_1
_geom_torsion_atom_site_label_2
_geom_torsion_atom_site_label_3
_geom_torsion_atom_site_label_4
_geom_torsion
_geom_torsion_site_symmetry_1
_geom_torsion_site_symmetry_2
_geom_torsion_site_symmetry_3
_geom_torsion_site_symmetry_4
_geom_torsion_publ_flag
O1 C12 C13 C14 -178.94(11) . . . . ?
O2 S1 C18 C17 69.57(9) . . . . ?
O3 S1 C18 C17 -171.53(8) . . . . ?
O4 S1 C18 C17 -52.48(10) . . . . ?
N1 C1 C8 C7 -4.55(11) . . . . ?
N1 C1 C8 C19 110.17(10) . . . . ?
N1 C1 C8 C20 -124.14(10) . . . . ?
N1 C1 C9 C10 -176.98(11) . . . . ?
N1 C2 C3 C4 -176.85(11) . . . . ?
N1 C2 C7 C6 177.08(10) . . . . ?
N1 C2 C7 C8 -3.24(12) . . . . ?
N1 C17 C18 S1 -77.60(11) . . . . ?
C1 N1 C2 C3 178.55(11) . . . . ?
C1 N1 C2 C7 0.15(13) . . . . ?
C1 N1 C17 C18 98.78(13) . . . . ?
C1 C9 C10 C11 177.85(11) . . . . ?
C2 N1 C1 C8 2.97(12) . . . . ?
C2 N1 C1 C9 -178.79(10) . . . . ?
C2 N1 C17 C18 -80.62(12) . . . . ?
C2 C3 C4 C5 -0.19(17) . . . . ?
C2 C7 C8 C1 4.62(12) . . . . ?
C2 C7 C8 C19 -109.89(11) . . . . ?
C2 C7 C8 C20 126.55(11) . . . . ?
C3 C2 C7 C6 -1.41(18) . . . . ?
C3 C2 C7 C8 178.27(10) . . . . ?
C3 C4 C5 C6 -0.84(19) . . . . ?
C4 C5 C6 C7 0.77(18) . . . . ?
C5 C6 C7 C2 0.32(17) . . . . ?
C5 C6 C7 C8 -179.29(11) . . . . ?
C6 C7 C8 C1 -175.74(12) . . . . ?
C6 C7 C8 C19 69.75(16) . . . . ?
C6 C7 C8 C20 -53.82(17) . . . . ?
C7 C2 C3 C4 1.33(17) . . . . ?
C8 C1 C9 C10 0.90(19) . . . . ?
C9 C1 C8 C7 177.36(11) . . . . ?
C9 C1 C8 C19 -67.93(14) . . . . ?
C9 C1 C8 C20 57.76(15) . . . . ?
C9 C10 C11 C12 165.43(11) . . . . ?
C9 C10 C11 C16 -15.57(18) . . . . ?
C10 C11 C12 O1 -0.87(16) . . . . ?
C10 C11 C12 C13 -179.31(10) . . . . ?
C10 C11 C16 C15 179.33(11) . . . . ?
C11 C12 C13 C14 -0.59(17) . . . . ?
C12 C11 C16 C15 -1.69(17) . . . . ?
C12 C13 C14 C15 -0.48(18) . . . . ?
C13 C14 C15 C16 0.46(18) . . . . ?
C14 C15 C16 C11 0.64(18) . . . . ?
C16 C11 C12 O1 -179.91(10) . . . . ?
C16 C11 C12 C13 1.65(16) . . . . ?
C17 N1 C1 C8 -176.48(9) . . . . ?
C17 N1 C1 C9 1.76(17) . . . . ?
C17 N1 C2 C3 -1.95(17) . . . . ?
C17 N1 C2 C7 179.64(9) . . . . ?

loop_
_exptl_oxdiff_crystal_face_indexfrac_h
_exptl_oxdiff_crystal_face_indexfrac_k
_exptl_oxdiff_crystal_face_indexfrac_l
_exptl_oxdiff_crystal_face_x
_exptl_oxdiff_crystal_face_y
_exptl_oxdiff_crystal_face_z
0.0400 -8.1812 5.5922 -0.9704 0.0251 -0.2404
-0.0464 8.1819 -5.5899 0.9706 -0.0251 0.2392
-0.2493 -8.6848 -5.2585 0.0790 -0.9959 0.0435
0.2043 8.6689 5.2839 -0.0790 0.9955 -0.0521
0.0000 0.0000 -1.0000 0.0971 -0.0903 0.0311
-0.0000 -0.0000 1.0000 -0.0971 0.0903 -0.0311
-0.0000 1.0000 0.0000 0.0518 0.0589 0.0090
1.0000 -2.0000 -0.0000 -0.1776 -0.0784 0.1516
2.0000 1.0000 -1.0000 0.0012 0.0473 0.3790
1.0000 -0.0000 2.0000 -0.2682 0.2200 0.1073
-2.0000 -1.0000 1.0000 -0.0012 -0.0473 -0.3790
